data_7045264
loop_
_publ_author_name
'Wang, Kai'
'Chen, Zi-Lu'
'Zou, Hua-Hong'
'Zhang, Shu-Hua'
'Li, Yan'
'Zhang, Xiu-Qing'
'Sun, Wei-Yin'
'Liang, Fu-Pei'

_publ_section_title
;
 Diacylhydrazone-assembled {Ln<sub>11</sub>} nanoclusters featuring a
 &quot;double-boats conformation&quot; topology: synthesis, structures and
 magnetism.
;
_journal_issue 7
_journal_name_full 'Dalton transactions (Cambridge, England : 2003)'
_journal_page_first 2337
_journal_page_last 2343
_journal_paper_doi 10.1039/c7dt03179c
_journal_volume 47
_journal_year 2018
_chemical_formula_moiety 'C98 H98 Gd11 N28 O68, H2 O, H O, 3(C H4 O)'
_chemical_formula_sum 'C101 H113 Gd11 N28 O73'
_chemical_formula_weight 4616.94
_space_group_crystal_system monoclinic
_space_group_IT_number 15
_space_group_name_Hall '-C 2yc'
_space_group_name_H-M_alt 'C 1 2/c 1'
_symmetry_space_group_name_Hall '-C 2yc'
_symmetry_space_group_name_H-M 'C 1 2/c 1'
_atom_sites_solution_hydrogens mixed
_audit_creation_date 2017-12-11
_audit_creation_method
;
Olex2 1.2
(compiled 2017.08.10 svn.r3458 for OlexSys, GUI svn.r5381)
;
_audit_update_record
;
2017-12-12 deposited with the CCDC.
2018-01-11 downloaded from the CCDC.
;
_cell_angle_alpha 90
_cell_angle_beta 94.857(2)
_cell_angle_gamma 90
_cell_formula_units_Z 4
_cell_length_a 31.361(4)
_cell_length_b 12.9403(15)
_cell_length_c 33.405(4)
_cell_measurement_reflns_used 58212
_cell_measurement_temperature 120.15
_cell_measurement_theta_max 26.46
_cell_measurement_theta_min 1.22
_cell_volume 13508(3)
_computing_cell_refinement
;
CrysAlisPro, Agilent Technologies,
Version 1.171.35.21 (release 20-01-2012 CrysAlis171 .NET)
(compiled Jan 23 2012,18:06:46)
;
_computing_data_collection
;
CrysAlisPro, Agilent Technologies,
Version 1.171.35.21 (release 20-01-2012 CrysAlis171 .NET)
(compiled Jan 23 2012,18:06:46)
;
_computing_data_reduction
;
CrysAlisPro, Agilent Technologies,
Version 1.171.35.21 (release 20-01-2012 CrysAlis171 .NET)
(compiled Jan 23 2012,18:06:46)
;
_computing_molecular_graphics 'Olex2 (Dolomanov et al., 2009)'
_computing_publication_material 'Olex2 (Dolomanov et al., 2009)'
_computing_structure_refinement 'ShelXL (Sheldrick, 2015)'
_diffrn_ambient_temperature 120.15
_diffrn_measured_fraction_theta_full 0.980
_diffrn_measured_fraction_theta_max 0.980
_diffrn_measurement_device_type 'SuperNova, Single source at offset), Eos'
_diffrn_radiation_type MoK\a
_diffrn_radiation_wavelength 0.71073
_diffrn_reflns_av_R_equivalents 0.0682
_diffrn_reflns_av_unetI/netI 0.0562
_diffrn_reflns_Laue_measured_fraction_full 0.980
_diffrn_reflns_Laue_measured_fraction_max 0.980
_diffrn_reflns_limit_h_max 37
_diffrn_reflns_limit_h_min -37
_diffrn_reflns_limit_k_max 15
_diffrn_reflns_limit_k_min -15
_diffrn_reflns_limit_l_max 39
_diffrn_reflns_limit_l_min -39
_diffrn_reflns_number 52765
_diffrn_reflns_point_group_measured_fraction_full 0.980
_diffrn_reflns_point_group_measured_fraction_max 0.980
_diffrn_reflns_theta_full 25.007
_diffrn_reflns_theta_max 25.007
_diffrn_reflns_theta_min 1.703
_exptl_absorpt_coefficient_mu 5.433
_exptl_absorpt_correction_T_max 0.6127
_exptl_absorpt_correction_T_min 0.5618
_exptl_absorpt_correction_type multi-scan
_exptl_absorpt_process_details
;
CrysAlisPro, Agilent Technologies,
Version 1.171.35.21 (release 20-01-2012 CrysAlis171 .NET)
(compiled Jan 23 2012,18:06:46)
Empirical absorption correction using spherical harmonics,
 implemented in SCALE3 ABSPACK scaling algorithm.
;
_exptl_crystal_colour yellow
_exptl_crystal_colour_primary yellow
_exptl_crystal_density_diffrn 2.270
_exptl_crystal_description block
_exptl_crystal_F_000 8812
_exptl_crystal_size_max 0.12
_exptl_crystal_size_mid 0.11
_exptl_crystal_size_min 0.1
_refine_diff_density_max 2.709
_refine_diff_density_min -3.278
_refine_diff_density_rms 0.309
_refine_ls_extinction_method none
_refine_ls_goodness_of_fit_ref 1.133
_refine_ls_hydrogen_treatment constr
_refine_ls_matrix_type full
_refine_ls_number_parameters 924
_refine_ls_number_reflns 11677
_refine_ls_number_restraints 382
_refine_ls_restrained_S_all 1.140
_refine_ls_R_factor_all 0.0917
_refine_ls_R_factor_gt 0.0781
_refine_ls_shift/su_max 0.001
_refine_ls_shift/su_mean 0.000
_refine_ls_structure_factor_coef Fsqd
_refine_ls_weighting_details 'w=1/[\s^2^(Fo^2^)+(0.0424P)^2^+1647.9542P] where P=(Fo^2^+2Fc^2^)/3'
_refine_ls_weighting_scheme calc
_refine_ls_wR_factor_gt 0.1824
_refine_ls_wR_factor_ref 0.1910
_reflns_Friedel_coverage 0.000
_reflns_number_gt 9875
_reflns_number_total 11677
_reflns_threshold_expression 'I > 2\s(I)'
_cod_data_source_file c7dt03179c2.cif
_cod_data_source_block 1-Gd11
_cod_depositor_comments 'Adding full bibliography for 7045264--7045266.cif.'
_cod_database_code 7045264
_shelx_shelxl_version_number 2016/6
_shelx_space_group_comment
;
The symmetry employed for this shelxl refinement is uniquely defined
by the following loop, which should always be used as a source of
symmetry information in preference to the above space-group names.
They are only intended as comments.
;
_shelx_estimated_absorpt_t_max 0.613
_shelx_estimated_absorpt_t_min 0.562
_olex2_refinement_description
;
1. Fixed Uiso
 At 1.2 times of:
  All C(H) groups, H35A of O35, H19A of O19, H17 of O17, H20 of O20, H15 of
  O15, H21 of O21, H16 of O16
 At 1.5 times of:
  All C(H,H,H) groups, H3W of O3W, All O(H,H) groups
2. Restrained distances
 O20-C56
 1.4 with sigma of 0.01
 O22-C55
 1.1 with sigma of 0.01
 Gd2-O20
 2.6 with sigma of 0.01
 N13-O30 = N13-O29 = N13-O31 = N13-O30'
 1.2 with sigma of 0.02
 O30'-O29 = O30'-O31
 2.4 with sigma of 0.02
 H35A-H51C
 2 with sigma of 0.02
3. Uiso/Uaniso restraints and constraints
Gd2 \\sim O20 \\sim C56: within 3.8A with sigma of 0.01 and sigma for terminal
atoms of 0.01
Gd4 \\sim O17 \\sim O26 \\sim O28 \\sim N12: within 3.8A with sigma of 0.01 and
sigma for terminal atoms of 0.01
Gd5' \\sim O32 \\sim O33 \\sim O34 \\sim N14: within 3.8A with sigma of 0.01
and sigma for terminal atoms of 0.01
Gd4 \\sim O29 \\sim O30 \\sim O30' \\sim O31: within 3.8A with sigma of 0.01
and sigma for terminal atoms of 0.01
O1 \\sim O1W \\sim O2 \\sim O3 \\sim O4 \\sim O5 \\sim O6 \\sim O7 \\sim O8
\\sim O9 \\sim O10 \\sim O11 \\sim O12 \\sim O13 \\sim O14 \\sim O15 \\sim O16
\\sim O17 \\sim O18 \\sim O20 \\sim O21 \\sim O22 \\sim O23 \\sim O24 \\sim O25
\\sim O26 \\sim O27 \\sim O28 \\sim O29 \\sim O30 \\sim O30' \\sim O31 \\sim
O32 \\sim O33 \\sim O34 \\sim O2W \\sim O3W \\sim O19 \\sim O35: within 2A with
sigma of 0.005 and sigma for terminal atoms of 0.01
Gd1 \\sim O22 \\sim O23 \\sim O24 \\sim N1: within 3.8A with sigma of 0.01 and
sigma for terminal atoms of 0.01
Uanis(C55) \\sim Ueq, Uanis(C56) \\sim Ueq, Uanis(O3W) \\sim Ueq, Uanis(C38)
\\sim Ueq: with sigma of 0.01 and sigma for terminal atoms of 0.02
Uanis(O11) \\sim Ueq, Uanis(C16) \\sim Ueq, Uanis(C32) \\sim Ueq, Uanis(O7)
\\sim Ueq, Uanis(O12) \\sim Ueq, Uanis(N1) \\sim Ueq, Uanis(N6) \\sim Ueq,
Uanis(N7) \\sim Ueq, Uanis(O5) \\sim Ueq: with sigma of 0.01 and sigma for
terminal atoms of 0.02
Uanis(C1) \\sim Ueq, Uanis(C6) \\sim Ueq, Uanis(C19) \\sim Ueq, Uanis(C35)
\\sim Ueq, Uanis(C39) \\sim Ueq, Uanis(C32) \\sim Ueq, Uanis(O16) \\sim Ueq,
Uanis(C8) \\sim Ueq, Uanis(N1) \\sim Ueq, Uanis(N2) \\sim Ueq: with sigma of
0.01 and sigma for terminal atoms of 0.02
Uanis(O29) \\sim Ueq, Uanis(O30) \\sim Ueq, Uanis(O31) \\sim Ueq, Uanis(O28)
\\sim Ueq, Uanis(O25) \\sim Ueq, Uanis(O30') \\sim Ueq, Uanis(N13) \\sim Ueq:
with sigma of 0.01 and sigma for terminal atoms of 0.02
Uanis(O11) \\sim Ueq, Uanis(O16) \\sim Ueq, Uanis(N9) \\sim Ueq, Uanis(C33)
\\sim Ueq, Uanis(C7) \\sim Ueq, Uanis(C20) \\sim Ueq, Uanis(C3) \\sim Ueq,
Uanis(O14) \\sim Ueq: with sigma of 0.001 and sigma for terminal atoms of 0.002
4. Others
 Fixed Sof: Gd5(0.5) Gd5'(0.5) O30(0.5) O30'(0.5) O2W(0.5) H2WA(0.5) H2WB(0.5)
 O3W(0.5) H3W(0.5) O19(0.5) H19A(0.5) C57(0.5) H57A(0.5) H57B(0.5) H57C(0.5)
5.a Everything fixed:
 O25, O26, C55, O2W
5.b Fixed occupancy and ADP/Uiso:
 O7, O8, O11, O14, N8, C15
5.c Riding coordinates:
 O1W(H1WA,H1WB), O15(H15), O16(H16), O17(H17), O20(H20), O21(H21), C1(H1A,H1B,
 H1C), C3(H3), C5(H5), C8(H8), C11(H11), C12(H12), C13(H13), C18(H18), C19(H19),
  C23(H23A,H23B,H23C), C24(H24A,H24B,H24C), C26(H26), C27(H27), C28(H28),
 C31(H31), C34(H34), C35(H35), C36(H36), C39(H39), C41(H41), C42(H42), C43(H43),
  C46(H46A,H46B,H46C), C49(H49A,H49B,H49C), C55(H55A,H55B,H55C), C56(H56A,H56B,
 H56C), O2W(H2WA,H2WB), O3W(H3W), O19(H19A), C57(H57A,H57B,H57C), O35(H35A),
 C51(H51A,H51B,H51C)
5.d Aromatic/amide H refined with riding coordinates:
 C4(H4), C16(H16A)
;

loop_
_space_group_symop_operation_xyz
'x, y, z'
'-x, y, -z+1/2'
'x+1/2, y+1/2, z'
'-x+1/2, y+1/2, -z+1/2'
'-x, -y, -z'
'x, -y, z-1/2'
'-x+1/2, -y+1/2, -z'
'x+1/2, -y+1/2, z-1/2'

loop_
_atom_site_label
_atom_site_type_symbol
_atom_site_fract_x
_atom_site_fract_y
_atom_site_fract_z
_atom_site_U_iso_or_equiv
_atom_site_adp_type
_atom_site_occupancy
_atom_site_site_symmetry_order
_atom_site_calc_flag
_atom_site_refinement_flags_posn
_atom_site_refinement_flags_adp
_atom_site_refinement_flags_occupancy
_atom_site_disorder_assembly
_atom_site_disorder_group
Gd1 Gd 0.32942(2) 0.76730(6) 0.38984(2) 0.01965(19) Uani 1 1 d . U . . .
Gd2 Gd 0.39649(2) 0.84377(7) 0.30844(3) 0.0251(2) Uani 1 1 d D U . . .
Gd3 Gd 0.500000 0.77824(8) 0.250000 0.0176(2) Uani 1 2 d S T P A .
Gd4 Gd 0.40373(2) 0.59274(6) 0.23848(2) 0.01474(18) Uani 1 1 d . U . . .
Gd5 Gd 0.45206(16) 0.6738(4) 0.14299(17) 0.0337(11) Uani 0.5 1 d . . . A 1
Gd5' Gd 0.44676(18) 0.6374(3) 0.14014(18) 0.0247(8) Uani 0.5 1 d . U . A 2
Gd6 Gd 0.55187(3) 0.71099(8) 0.09466(3) 0.0316(2) Uani 1 1 d . . . . .
O1 O 0.3247(3) 0.9365(8) 0.4309(3) 0.024(3) Uani 1 1 d . U . . .
O1W O 0.3316(3) 0.5582(11) 0.2096(4) 0.041(3) Uani 1 1 d . U . . .
H1WA H 0.325526 0.565306 0.184388 0.061 Uiso 1 1 d R . . . .
H1WB H 0.347566 0.516066 0.196128 0.061 Uiso 1 1 d R . . . .
O2 O 0.3678(3) 0.9196(7) 0.3666(3) 0.014(2) Uani 1 1 d . U . . .
O3 O 0.4474(3) 0.9034(7) 0.2628(3) 0.011(2) Uani 1 1 d . U . . .
O4 O 0.4706(3) 0.8590(7) 0.1891(3) 0.014(2) Uani 1 1 d . U . . .
O5 O 0.5401(3) 0.8466(7) 0.1425(3) 0.0109(19) Uani 1 1 d . U . . .
O6 O 0.6096(3) 0.7685(8) 0.0611(3) 0.018(2) Uani 1 1 d . U . . .
O7 O 0.6702(3) 0.7119(8) 0.0172(3) 0.022 Uani 1 1 d . U . . .
O8 O 0.3486(4) 0.4642(10) 0.4693(4) 0.032 Uani 1 1 d . U . . .
O9 O 0.3338(3) 0.5939(8) 0.4086(3) 0.019(2) Uani 1 1 d . U . . .
O10 O 0.3232(3) 0.8015(9) 0.3163(3) 0.019(2) Uani 1 1 d . U . . .
O11 O 0.3645(3) 0.7533(8) 0.2506(3) 0.017 Uani 1 1 d . U . . .
O12 O 0.3917(3) 0.7006(9) 0.1793(3) 0.019(2) Uani 1 1 d . U . . .
O13 O 0.4772(3) 0.7279(10) 0.0858(3) 0.028(3) Uani 1 1 d . U . . .
O14 O 0.5179(3) 0.6750(9) 0.0252(3) 0.025 Uani 1 1 d . U . . .
O15 O 0.3904(3) 0.7139(7) 0.3584(3) 0.011(2) Uani 1 1 d . U . . .
H15 H 0.386257 0.654757 0.347458 0.013 Uiso 1 1 d R . . . .
O16 O 0.4403(3) 0.7098(7) 0.2848(3) 0.0093(19) Uani 1 1 d . U . . .
H16 H 0.450636 0.673938 0.304735 0.011 Uiso 1 1 d R . . A .
O17 O 0.4687(3) 0.6436(7) 0.2105(3) 0.0090(18) Uani 1 1 d . U . . .
H17 H 0.485494 0.591868 0.213717 0.011 Uiso 1 1 d R . . A .
O18 O 0.5208(3) 0.6198(8) 0.1439(3) 0.019(2) Uani 1 1 d . U . . .
O20 O 0.3460(4) 0.9541(10) 0.2589(4) 0.054(3) Uani 1 1 d D U . . .
H20 H 0.347914 0.956556 0.234573 0.065 Uiso 1 1 d R . . . .
O21 O 0.5842(3) 0.5547(8) 0.0783(3) 0.022(2) Uani 1 1 d . U . . .
H21 H 0.605797 0.560413 0.064677 0.026 Uiso 1 1 d R . . . .
O22 O 0.4186(5) 0.4894(8) 0.1805(5) 0.059(4) Uani 1 1 d D U . . .
O23 O 0.2598(3) 0.7622(9) 0.4195(3) 0.025(2) Uani 1 1 d . U . . .
O24 O 0.2612(3) 0.8652(9) 0.3688(3) 0.027(2) Uani 1 1 d . U . . .
O25 O 0.200850 0.834780 0.394210 0.030 Uani 1 1 d . U . . .
O26 O 0.370280 0.561670 0.300920 0.031 Uani 1 1 d . U . . .
O27 O 0.3723(6) 0.4243(13) 0.2647(6) 0.068(5) Uani 1 1 d . U . . .
O28 O 0.3432(4) 0.4226(11) 0.3240(5) 0.049(3) Uani 1 1 d . U . . .
O29 O 0.4602(4) 0.4963(9) 0.2740(4) 0.036(2) Uani 1 1 d D U . . .
O30 O 0.4541(9) 0.387(2) 0.3225(8) 0.055(4) Uani 0.5 1 d D U . B 1
O30' O 0.4962(9) 0.4071(19) 0.3244(7) 0.056(4) Uani 0.5 1 d D U . B 2
O31 O 0.4576(6) 0.3349(13) 0.2682(5) 0.070(3) Uani 1 1 d D U . . .
O32 O 0.3926(4) 0.5831(12) 0.0971(4) 0.049(2) Uani 1 1 d . U . . .
O33 O 0.4522(4) 0.5019(12) 0.0976(5) 0.051(3) Uani 1 1 d . U . . .
O34 O 0.3948(5) 0.4345(14) 0.0654(5) 0.059(3) Uani 1 1 d . U . . .
N1 N 0.4049(6) 1.0301(13) 0.3026(5) 0.047(4) Uani 1 1 d . U . . .
N2 N 0.4238(7) 1.0684(15) 0.2672(6) 0.062(5) Uani 1 1 d . U . . .
N3 N 0.4754(4) 0.9600(9) 0.1847(3) 0.014(3) Uani 1 1 d . . . . .
N4 N 0.5137(4) 0.9523(10) 0.0897(4) 0.019(3) Uani 1 1 d . . . . .
N5 N 0.5379(5) 0.8851(11) 0.0671(4) 0.026(3) Uani 1 1 d . . . . .
N6 N 0.2787(4) 0.6560(11) 0.3457(4) 0.021(3) Uani 1 1 d . U . . .
N7 N 0.2694(4) 0.6788(10) 0.3045(4) 0.019(3) Uani 1 1 d . U . . .
N8 N 0.3272(4) 0.7725(10) 0.2299(4) 0.020 Uani 1 1 d . . . . .
N9 N 0.3679(4) 0.8335(11) 0.1378(4) 0.026(3) Uani 1 1 d . U . . .
N10 N 0.4011(4) 0.8053(12) 0.1139(4) 0.027(3) Uani 1 1 d . . . . .
N11 N 0.2395(4) 0.8199(11) 0.3938(4) 0.027(3) Uani 1 1 d . . . . .
N12 N 0.3606(5) 0.4679(13) 0.2991(5) 0.038(3) Uani 1 1 d . U . . .
N13 N 0.4671(7) 0.4099(13) 0.2915(5) 0.069(6) Uani 1 1 d D U . . .
N14 N 0.4116(6) 0.5021(16) 0.0868(6) 0.050(3) Uani 1 1 d . U . . .
C1 C 0.2989(6) 0.9463(16) 0.4653(5) 0.036(4) Uani 1 1 d . U . . .
H1A H 0.273181 0.984306 0.457708 0.054 Uiso 1 1 d R . . . .
H1B H 0.315281 0.982176 0.486578 0.054 Uiso 1 1 d R . . . .
H1C H 0.291571 0.878726 0.474468 0.054 Uiso 1 1 d R . . . .
C2 C 0.3352(4) 1.0273(12) 0.4126(5) 0.018(3) Uani 1 1 d . . . . .
C3 C 0.3244(5) 1.1236(12) 0.4256(5) 0.022(3) Uani 1 1 d . U . . .
H3 H 0.309278 1.129124 0.448284 0.027 Uiso 1 1 d R . . . .
C4 C 0.3349(5) 1.2120(15) 0.4060(5) 0.031(4) Uani 1 1 d . . . . .
H4 H 0.326129 1.278033 0.414592 0.037 Uiso 1 1 calc R . . . .
C5 C 0.3587(6) 1.2013(14) 0.3733(5) 0.032(4) Uani 1 1 d . . . . .
H5 H 0.366865 1.260322 0.359985 0.039 Uiso 1 1 d R . . . .
C6 C 0.3707(5) 1.1054(13) 0.3592(5) 0.025(4) Uani 1 1 d . U . . .
C7 C 0.3593(5) 1.0157(12) 0.3785(5) 0.018(3) Uani 1 1 d . U . . .
C8 C 0.3927(6) 1.1100(15) 0.3223(6) 0.038(4) Uani 1 1 d . U . . .
H8 H 0.397800 1.175159 0.311878 0.046 Uiso 1 1 d R . . . .
C9 C 0.4410(6) 0.9936(15) 0.2483(5) 0.037(5) Uani 1 1 d . . . . .
C10 C 0.4595(6) 1.0297(14) 0.2113(5) 0.033(4) Uani 1 1 d . . . . .
C11 C 0.4632(9) 1.1331(16) 0.2037(6) 0.055(7) Uani 1 1 d . . . . .
H11 H 0.452680 1.179331 0.221791 0.066 Uiso 1 1 d R . . . .
C12 C 0.4820(9) 1.1718(15) 0.1711(6) 0.054(7) Uani 1 1 d . . . . .
H12 H 0.483589 1.242478 0.166438 0.065 Uiso 1 1 d R . . . .
C13 C 0.4982(6) 1.1020(12) 0.1456(5) 0.028(4) Uani 1 1 d . . . . .
H13 H 0.510737 1.125178 0.123043 0.033 Uiso 1 1 d R . . . .
C14 C 0.4955(4) 0.9960(11) 0.1527(4) 0.014(3) Uani 1 1 d . . . . .
C15 C 0.5175(4) 0.9252(11) 0.1271(4) 0.014 Uani 1 1 d . . . . .
C16 C 0.5465(5) 0.9220(13) 0.0325(5) 0.025(4) Uani 1 1 d . U . . .
H16A H 0.533043 0.984447 0.023317 0.029 Uiso 1 1 calc R . . . .
C17 C 0.5756(5) 0.8716(12) 0.0076(5) 0.020(3) Uani 1 1 d . . . . .
C18 C 0.5737(6) 0.8997(14) -0.0332(5) 0.032(4) Uani 1 1 d . . . . .
H18 H 0.552590 0.947590 -0.043479 0.038 Uiso 1 1 d R . . . .
C19 C 0.6025(6) 0.8594(14) -0.0586(5) 0.030(4) Uani 1 1 d . U . . .
H19 H 0.600040 0.874926 -0.085865 0.035 Uiso 1 1 d R . . . .
C20 C 0.6346(6) 0.7954(14) -0.0423(5) 0.031(4) Uani 1 1 d . U . . .
C21 C 0.6380(5) 0.7692(14) -0.0021(5) 0.026(4) Uani 1 1 d . . . . .
C22 C 0.6069(5) 0.8025(13) 0.0232(5) 0.022(3) Uani 1 1 d . . . . .
C23 C 0.7012(5) 0.6700(14) -0.0062(5) 0.029(4) Uani 1 1 d . . . . .
H23A H 0.688379 0.617611 -0.023665 0.043 Uiso 1 1 d R . . . .
H23B H 0.723949 0.640231 0.011075 0.043 Uiso 1 1 d R . . . .
H23C H 0.712339 0.724051 -0.021945 0.043 Uiso 1 1 d R . . . .
C24 C 0.3581(7) 0.3953(16) 0.5012(5) 0.040(5) Uani 1 1 d . . . . .
H24A H 0.352975 0.324540 0.491515 0.060 Uiso 1 1 d R . . . .
H24B H 0.339635 0.409970 0.522754 0.060 Uiso 1 1 d R . . . .
H24C H 0.388145 0.402770 0.511485 0.060 Uiso 1 1 d R . . . .
C25 C 0.3087(5) 0.4664(12) 0.4523(5) 0.023(4) Uani 1 1 d . . . . .
C26 C 0.2756(5) 0.4070(12) 0.4650(5) 0.025(4) Uani 1 1 d . . . . .
H26 H 0.280483 0.363930 0.488030 0.029 Uiso 1 1 d R . . . .
C27 C 0.2347(5) 0.4117(13) 0.4441(5) 0.027(4) Uani 1 1 d . . . . .
H27 H 0.212189 0.373616 0.453061 0.033 Uiso 1 1 d R . . . .
C28 C 0.2284(6) 0.4717(16) 0.4106(5) 0.035(5) Uani 1 1 d . . . . .
H28 H 0.200763 0.474172 0.396684 0.042 Uiso 1 1 d R . . . .
C29 C 0.2614(5) 0.5308(14) 0.3961(5) 0.024(4) Uani 1 1 d . . . . .
C30 C 0.3019(5) 0.5335(12) 0.4182(4) 0.019(3) Uani 1 1 d . . . . .
C31 C 0.2550(5) 0.5814(15) 0.3578(5) 0.029(4) Uani 1 1 d . . . . .
H31 H 0.231721 0.558814 0.339906 0.035 Uiso 1 1 d R . . . .
C32 C 0.2951(4) 0.7479(11) 0.2937(4) 0.015(3) Uani 1 1 d . U . . .
C33 C 0.2910(5) 0.7724(13) 0.2495(5) 0.024(3) Uani 1 1 d . U . . .
C34 C 0.2520(5) 0.7912(15) 0.2283(5) 0.030(4) Uani 1 1 d . . . . .
H34 H 0.226990 0.789916 0.241523 0.036 Uiso 1 1 d R . . . .
C35 C 0.2500(5) 0.8121(16) 0.1887(5) 0.035(4) Uani 1 1 d . U . . .
H35 H 0.223900 0.827500 0.174672 0.043 Uiso 1 1 d R . . . .
C36 C 0.2870(5) 0.8103(17) 0.1689(5) 0.037(5) Uani 1 1 d . . . . .
H36 H 0.285917 0.823170 0.140413 0.045 Uiso 1 1 d R . . . .
C37 C 0.3267(5) 0.7892(14) 0.1900(5) 0.026(4) Uani 1 1 d . . . . .
C38 C 0.3657(5) 0.7742(13) 0.1683(5) 0.020(3) Uani 1 1 d . U . . .
C39 C 0.3967(5) 0.8425(14) 0.0786(5) 0.025(4) Uani 1 1 d . U . . .
H39 H 0.375073 0.891165 0.073423 0.030 Uiso 1 1 d R . . . .
C40 C 0.4219(5) 0.8167(14) 0.0453(5) 0.025(4) Uani 1 1 d . . . . .
C41 C 0.4073(5) 0.8498(15) 0.0066(5) 0.029(4) Uani 1 1 d . . . . .
H41 H 0.383277 0.891890 0.003075 0.035 Uiso 1 1 d R . . . .
C42 C 0.4284(5) 0.8203(14) -0.0266(5) 0.027(4) Uani 1 1 d . . . . .
H42 H 0.417536 0.840157 -0.052266 0.032 Uiso 1 1 d R . . . .
C43 C 0.4655(5) 0.7616(15) -0.0215(5) 0.028(4) Uani 1 1 d . . . . .
H43 H 0.480450 0.743139 -0.044023 0.034 Uiso 1 1 d R . . . .
C44 C 0.4804(5) 0.7301(15) 0.0162(5) 0.031(4) Uani 1 1 d . . . . .
C45 C 0.4597(5) 0.7543(13) 0.0504(5) 0.024(4) Uani 1 1 d . . . . .
C46 C 0.5366(5) 0.6271(16) -0.0083(5) 0.035(5) Uani 1 1 d . . . . .
H46A H 0.549960 0.679204 -0.023475 0.052 Uiso 1 1 d R . . . .
H46B H 0.514780 0.592874 -0.025255 0.052 Uiso 1 1 d R . . . .
H46C H 0.557750 0.577604 0.001675 0.052 Uiso 1 1 d R . . . .
C49 C 0.5742(6) 0.4499(16) 0.0875(7) 0.046(5) Uani 1 1 d . . . . .
H49A H 0.587247 0.404455 0.069417 0.070 Uiso 1 1 d R . . . .
H49B H 0.543717 0.440105 0.084757 0.070 Uiso 1 1 d R . . . .
H49C H 0.584976 0.434805 0.114637 0.070 Uiso 1 1 d R . . . .
C55 C 0.411090 0.408600 0.172340 0.056 Uani 1 1 d D U . . .
H55A H 0.419140 0.394890 0.145130 0.084 Uiso 1 1 d R . . . .
H55B H 0.380350 0.396300 0.173330 0.084 Uiso 1 1 d R . . . .
H55C H 0.427190 0.362590 0.191390 0.084 Uiso 1 1 d R . . . .
C56 C 0.3121(6) 1.0194(16) 0.2690(7) 0.054(4) Uani 1 1 d D U . . .
H56A H 0.286028 0.997992 0.254185 0.080 Uiso 1 1 d R . . . .
H56B H 0.318208 1.089792 0.262365 0.080 Uiso 1 1 d R . . . .
H56C H 0.309038 1.014012 0.297225 0.080 Uiso 1 1 d R . . . .
O2W O 0.355380 0.321640 0.170640 0.056 Uani 0.5 1 d . U . . .
H2WA H 0.330140 0.343480 0.164310 0.084 Uiso 0.5 1 d R . . . .
H2WB H 0.361230 0.273050 0.154710 0.084 Uiso 0.5 1 d R . . . .
O3W O 0.2600(8) 0.537(2) 0.2464(9) 0.042(6) Uani 0.5 1 d . U . . .
H3W H 0.276621 0.536388 0.225451 0.062 Uiso 0.5 1 d R . . . .
O19 O 0.3584(10) 0.021(2) 0.1841(8) 0.055(8) Uani 0.5 1 d . U . . .
H19A H 0.361965 -0.017502 0.165277 0.066 Uiso 0.5 1 d R . . . .
C57 C 0.3580(14) 0.121(5) 0.1718(17) 0.08(2) Uani 0.5 1 d . . . . .
H57A H 0.384375 0.134287 0.160224 0.127 Uiso 0.5 1 d R . . . .
H57B H 0.355295 0.166037 0.194104 0.127 Uiso 0.5 1 d R . . . .
H57C H 0.334425 0.131597 0.151894 0.127 Uiso 0.5 1 d R . . . .
O35 O 0.3155(7) 0.591(3) 0.1289(6) 0.131(11) Uani 1 1 d . U . . .
H35A H 0.327234 0.534889 0.121970 0.157 Uiso 1 1 d DR . . . .
C51 C 0.2814(11) 0.610(3) 0.0987(11) 0.143(19) Uani 1 1 d . . . . .
H51A H 0.283875 0.675665 0.085750 0.214 Uiso 1 1 d R . . . .
H51B H 0.255175 0.607795 0.111590 0.214 Uiso 1 1 d R . . . .
H51C H 0.281325 0.555885 0.078980 0.214 Uiso 1 1 d DR . . . .

loop_
_atom_site_aniso_label
_atom_site_aniso_U_11
_atom_site_aniso_U_22
_atom_site_aniso_U_33
_atom_site_aniso_U_23
_atom_site_aniso_U_13
_atom_site_aniso_U_12
Gd1 0.0124(4) 0.0271(4) 0.0207(4) -0.0047(3) 0.0086(3) -0.0014(3)
Gd2 0.0199(4) 0.0256(4) 0.0317(5) -0.0106(4) 0.0137(3) -0.0062(3)
Gd3 0.0147(5) 0.0175(5) 0.0210(6) 0.000 0.0048(4) 0.000
Gd4 0.0073(3) 0.0203(4) 0.0163(4) 0.0015(3) -0.0011(3) -0.0035(3)
Gd5 0.0135(16) 0.073(3) 0.0152(14) 0.006(2) 0.0032(11) 0.016(2)
Gd5' 0.0138(13) 0.039(2) 0.0216(14) -0.0014(15) 0.0013(9) 0.0021(13)
Gd6 0.0245(4) 0.0429(6) 0.0281(5) 0.0045(4) 0.0060(3) 0.0114(4)
O1 0.026(6) 0.024(6) 0.025(6) -0.010(5) 0.019(5) -0.005(5)
O1W 0.011(6) 0.066(10) 0.045(8) -0.016(7) 0.002(5) -0.009(6)
O2 0.013(5) 0.013(5) 0.017(5) -0.001(4) 0.007(4) 0.001(4)
O3 0.007(4) 0.008(5) 0.021(5) 0.003(4) 0.007(4) 0.005(4)
O4 0.019(5) 0.007(5) 0.018(5) -0.001(4) 0.008(4) 0.005(4)
O5 0.016(4) 0.011(4) 0.006(4) 0.002(4) -0.002(3) 0.004(4)
O6 0.022(5) 0.022(6) 0.010(5) 0.005(4) 0.002(4) 0.006(4)
O7 0.022 0.023 0.022 0.001 0.002 0.001
O8 0.026 0.038 0.031 0.002 0.005 0.001
O9 0.015(5) 0.023(6) 0.018(6) -0.011(5) 0.002(4) -0.003(4)
O10 0.009(5) 0.034(6) 0.014(5) -0.001(5) 0.001(4) 0.000(4)
O11 0.017 0.018 0.017 0.000 0.002 0.001
O12 0.008(4) 0.034(6) 0.014(5) 0.004(4) 0.004(4) 0.010(4)
O13 0.017(5) 0.061(8) 0.007(5) 0.007(5) 0.003(4) 0.013(5)
O14 0.024 0.025 0.024 0.000 0.003 0.000
O15 0.012(5) 0.012(5) 0.010(5) -0.005(4) 0.004(4) -0.009(4)
O16 0.009(2) 0.010(2) 0.009(2) 0.0000(10) 0.0009(10) -0.0003(10)
O17 0.002(4) 0.012(4) 0.013(4) -0.001(4) 0.000(3) 0.002(3)
O18 0.009(5) 0.027(6) 0.021(6) 0.006(5) 0.005(4) 0.009(4)
O20 0.050(6) 0.052(6) 0.061(6) -0.007(6) 0.006(5) 0.005(5)
O21 0.016(5) 0.028(6) 0.021(6) -0.002(5) 0.005(4) 0.007(5)
O22 0.080(11) 0.049(9) 0.045(9) -0.036(8) -0.009(8) 0.003(8)
O23 0.018(4) 0.033(5) 0.024(5) 0.002(4) 0.009(4) 0.006(4)
O24 0.021(4) 0.037(5) 0.023(5) 0.003(4) 0.012(4) 0.010(4)
O25 0.025 0.046 0.022 0.003 0.015 0.012
O26 0.031 0.031 0.031 0.000 0.003 -0.001
O27 0.073(12) 0.051(10) 0.077(13) -0.005(9) -0.007(9) -0.019(9)
O28 0.042(5) 0.048(6) 0.057(6) 0.021(5) 0.006(5) -0.012(5)
O29 0.033(4) 0.029(4) 0.045(5) 0.010(4) -0.005(4) 0.000(4)
O30 0.053(7) 0.048(7) 0.063(7) 0.009(6) 0.000(6) 0.001(6)
O30' 0.054(7) 0.047(7) 0.064(7) 0.006(6) -0.007(6) 0.002(6)
O31 0.067(6) 0.060(6) 0.080(7) 0.003(6) -0.010(6) 0.002(6)
O32 0.037(5) 0.062(5) 0.047(5) -0.002(5) 0.005(4) 0.014(4)
O33 0.037(5) 0.062(5) 0.056(5) 0.001(5) 0.006(4) 0.008(5)
O34 0.047(5) 0.067(6) 0.065(6) 0.001(5) 0.009(5) 0.014(5)
N1 0.072(8) 0.033(7) 0.040(7) 0.012(6) 0.026(7) 0.024(7)
N2 0.088(9) 0.048(8) 0.055(8) 0.011(7) 0.035(7) 0.027(7)
N3 0.023(6) 0.014(6) 0.007(6) 0.000(5) 0.001(5) 0.008(5)
N4 0.020(6) 0.020(7) 0.017(7) 0.004(5) 0.011(5) 0.011(5)
N5 0.040(8) 0.027(8) 0.012(7) 0.002(6) 0.005(6) 0.014(6)
N6 0.012(5) 0.034(6) 0.018(6) 0.004(5) 0.009(4) 0.006(5)
N7 0.010(5) 0.034(6) 0.013(6) -0.003(5) 0.004(4) -0.002(5)
N8 0.020 0.020 0.020 0.000 0.002 0.000
N9 0.026(3) 0.026(3) 0.026(3) 0.0002(10) 0.0024(11) 0.0005(10)
N10 0.013(6) 0.059(10) 0.011(7) 0.010(6) 0.001(5) 0.009(6)
N11 0.017(7) 0.037(9) 0.029(8) 0.006(7) 0.016(6) 0.010(6)
N12 0.033(5) 0.038(5) 0.041(5) 0.012(5) -0.007(5) -0.008(5)
N13 0.082(10) 0.060(9) 0.066(9) -0.004(8) 0.015(8) 0.005(8)
N14 0.038(5) 0.063(6) 0.048(5) 0.003(5) 0.006(5) 0.008(5)
C1 0.031(9) 0.048(10) 0.031(9) -0.008(8) 0.024(7) -0.010(8)
C2 0.012(7) 0.019(8) 0.022(9) 0.005(6) 0.002(6) 0.007(6)
C3 0.022(3) 0.022(3) 0.022(3) -0.0003(10) 0.0019(11) 0.0001(10)
C4 0.029(9) 0.038(11) 0.026(9) -0.022(8) 0.005(7) 0.011(8)
C5 0.046(11) 0.026(10) 0.027(10) 0.005(7) 0.011(8) 0.005(8)
C6 0.029(7) 0.029(7) 0.018(7) -0.010(6) 0.006(6) 0.012(6)
C7 0.017(3) 0.018(3) 0.017(3) -0.0002(10) 0.0012(11) 0.0000(10)
C8 0.052(8) 0.030(8) 0.037(8) 0.007(6) 0.023(7) 0.011(7)
C9 0.052(12) 0.039(11) 0.023(10) 0.007(8) 0.014(8) 0.029(9)
C10 0.049(11) 0.022(9) 0.029(10) 0.008(7) 0.017(8) 0.016(8)
C11 0.11(2) 0.030(11) 0.031(12) 0.007(9) 0.033(12) 0.028(12)
C12 0.12(2) 0.015(10) 0.030(11) 0.010(8) 0.028(12) 0.012(11)
C13 0.042(10) 0.012(8) 0.031(10) 0.007(7) 0.014(8) -0.002(7)
C14 0.006(6) 0.018(8) 0.018(8) 0.006(6) 0.003(5) 0.006(5)
C15 0.008 0.017 0.016 0.005 0.001 0.004
C16 0.021(6) 0.030(7) 0.024(7) -0.003(6) 0.008(6) 0.015(6)
C17 0.017(7) 0.026(9) 0.019(8) 0.000(7) 0.009(6) 0.008(6)
C18 0.036(10) 0.036(10) 0.025(10) 0.016(8) 0.008(8) 0.014(8)
C19 0.036(7) 0.037(8) 0.016(7) 0.003(6) 0.007(6) 0.007(6)
C20 0.031(4) 0.031(4) 0.030(4) 0.0004(10) 0.0027(11) 0.0001(10)
C21 0.008(7) 0.040(10) 0.033(10) 0.009(8) 0.010(6) -0.001(7)
C22 0.021(8) 0.030(9) 0.016(8) 0.003(7) 0.004(6) 0.001(7)
C23 0.022(8) 0.030(10) 0.036(10) 0.011(8) 0.017(7) 0.005(7)
C24 0.051(12) 0.045(12) 0.022(10) 0.007(9) 0.001(8) 0.004(10)
C25 0.020(8) 0.019(8) 0.032(10) -0.005(7) 0.013(7) 0.004(6)
C26 0.034(9) 0.018(8) 0.025(9) -0.004(7) 0.020(7) -0.002(7)
C27 0.031(9) 0.023(9) 0.030(10) 0.000(7) 0.019(7) -0.010(7)
C28 0.027(9) 0.051(12) 0.028(10) -0.016(9) 0.010(7) -0.017(8)
C29 0.025(8) 0.036(10) 0.013(8) -0.006(7) 0.004(6) -0.017(7)
C30 0.024(8) 0.019(8) 0.015(8) -0.003(6) 0.005(6) -0.002(6)
C31 0.018(8) 0.048(11) 0.022(9) -0.006(8) 0.003(7) -0.014(8)
C32 0.016(6) 0.011(6) 0.020(7) -0.002(5) 0.004(5) 0.004(5)
C33 0.024(4) 0.025(4) 0.024(4) 0.0001(10) 0.0022(11) 0.0002(10)
C34 0.016(8) 0.055(12) 0.021(9) 0.010(8) 0.013(7) 0.014(8)
C35 0.021(7) 0.055(9) 0.030(8) 0.004(7) 0.002(6) 0.017(6)
C36 0.013(8) 0.085(16) 0.015(9) 0.016(9) 0.007(6) 0.020(9)
C37 0.025(8) 0.044(11) 0.012(8) 0.015(7) 0.007(6) 0.018(8)
C38 0.014(6) 0.030(7) 0.015(6) -0.002(6) -0.002(5) 0.007(5)
C39 0.012(6) 0.036(7) 0.027(7) 0.008(6) 0.005(5) 0.003(6)
C40 0.017(8) 0.046(11) 0.012(8) 0.009(7) -0.004(6) -0.010(7)
C41 0.012(7) 0.048(11) 0.028(10) 0.015(8) -0.003(6) 0.007(7)
C42 0.017(8) 0.050(11) 0.012(8) 0.008(7) 0.000(6) -0.010(7)
C43 0.017(8) 0.054(12) 0.014(8) -0.004(8) 0.007(6) -0.004(8)
C44 0.019(8) 0.049(11) 0.025(10) 0.006(8) 0.010(7) 0.000(8)
C45 0.020(8) 0.036(10) 0.015(8) 0.003(7) -0.004(6) 0.007(7)
C46 0.024(9) 0.062(13) 0.018(9) 0.001(8) 0.009(7) 0.018(9)
C49 0.031(10) 0.040(12) 0.072(15) -0.009(11) 0.022(10) -0.002(9)
C55 0.077 0.039 0.050 -0.030 -0.007 0.000
C56 0.052(6) 0.050(7) 0.058(7) -0.007(6) 0.006(6) 0.001(6)
O2W 0.077 0.039 0.050 -0.030 -0.007 0.000
O3W 0.036(12) 0.036(12) 0.053(14) -0.012(11) 0.004(11) -0.011(10)
O19 0.09(2) 0.06(2) 0.021(15) 0.018(13) 0.012(14) -0.020(17)
C57 0.03(2) 0.14(6) 0.07(4) 0.05(4) -0.03(2) -0.03(3)
O35 0.095(16) 0.25(3) 0.051(13) -0.019(17) -0.003(11) 0.07(2)
C51 0.09(3) 0.15(4) 0.18(4) -0.09(3) -0.04(3) 0.02(3)

loop_
_atom_type_symbol
_atom_type_description
_atom_type_scat_dispersion_real
_atom_type_scat_dispersion_imag
_atom_type_scat_source
C C 0.0033 0.0016 'International Tables Vol C Tables 4.2.6.8 and 6.1.1.4'
H H 0.0000 0.0000 'International Tables Vol C Tables 4.2.6.8 and 6.1.1.4'
Gd Gd -0.1653 3.9035 'International Tables Vol C Tables 4.2.6.8 and 6.1.1.4'
N N 0.0061 0.0033 'International Tables Vol C Tables 4.2.6.8 and 6.1.1.4'
O O 0.0106 0.0060 'International Tables Vol C Tables 4.2.6.8 and 6.1.1.4'

loop_
_geom_angle_atom_site_label_1
_geom_angle_atom_site_label_2
_geom_angle_atom_site_label_3
_geom_angle
_geom_angle_site_symmetry_1
_geom_angle_site_symmetry_3
O1 Gd1 Gd6 100.9(2) . 2_655
O2 Gd1 Gd6 72.3(2) . 2_655
O2 Gd1 O1 62.9(3) . .
O2 Gd1 O10 63.1(3) . .
O2 Gd1 O23 128.1(3) . .
O2 Gd1 O24 86.4(3) . .
O2 Gd1 N6 124.8(4) . .
O6 Gd1 Gd6 36.3(2) 2_655 2_655
O6 Gd1 O1 73.3(4) 2_655 .
O6 Gd1 O2 80.2(3) 2_655 .
O6 Gd1 O10 131.4(3) 2_655 .
O6 Gd1 O23 113.8(3) 2_655 .
O6 Gd1 O24 142.0(4) 2_655 .
O6 Gd1 N6 145.5(4) 2_655 .
O9 Gd1 Gd6 75.1(2) . 2_655
O9 Gd1 O1 132.4(4) . .
O9 Gd1 O2 146.5(3) . .
O9 Gd1 O6 78.4(3) . 2_655
O9 Gd1 O10 115.7(4) . .
O9 Gd1 O15 78.8(3) . .
O9 Gd1 O23 84.3(4) . .
O9 Gd1 O24 125.8(4) . .
O9 Gd1 N6 68.1(4) . .
O10 Gd1 Gd6 99.4(2) . 2_655
O10 Gd1 O1 111.7(4) . .
O10 Gd1 O24 69.1(3) . .
O10 Gd1 N6 62.1(4) . .
O15 Gd1 Gd6 35.0(2) . 2_655
O15 Gd1 O1 124.5(3) . .
O15 Gd1 O2 70.0(3) . .
O15 Gd1 O6 71.3(3) . 2_655
O15 Gd1 O10 67.2(3) . .
O15 Gd1 O23 161.0(4) . .
O15 Gd1 O24 136.0(3) . .
O15 Gd1 N6 93.8(3) . .
O23 Gd1 Gd6 146.2(3) . 2_655
O23 Gd1 O1 73.7(4) . .
O23 Gd1 O10 113.7(3) . .
O23 Gd1 O24 51.0(4) . .
O23 Gd1 N6 71.7(4) . .
O24 Gd1 Gd6 158.7(3) . 2_655
O24 Gd1 O1 68.9(4) . .
N6 Gd1 Gd6 122.2(3) . 2_655
N6 Gd1 O1 136.8(4) . .
N6 Gd1 O24 69.4(4) . .
Gd6 Gd2 Gd3 90.83(2) 2_655 2_655
O2 Gd2 Gd3 147.9(2) . 2_655
O2 Gd2 Gd6 70.6(2) . 2_655
O2 Gd2 O3 133.3(3) . .
O2 Gd2 O5 78.1(3) . 2_655
O2 Gd2 O20 92.3(4) . .
O2 Gd2 N1 73.3(4) . .
O3 Gd2 Gd3 32.8(2) . 2_655
O3 Gd2 Gd6 114.4(2) . 2_655
O3 Gd2 O5 82.9(3) . 2_655
O3 Gd2 O20 79.8(4) . .
O3 Gd2 N1 63.5(4) . .
O5 Gd2 Gd3 71.8(2) 2_655 2_655
O5 Gd2 Gd6 36.8(2) 2_655 2_655
O5 Gd2 O20 145.3(4) 2_655 .
O10 Gd2 Gd3 145.7(3) . 2_655
O10 Gd2 Gd6 98.3(2) . 2_655
O10 Gd2 O2 65.1(3) . .
O10 Gd2 O3 146.0(3) . .
O10 Gd2 O5 131.0(3) . 2_655
O10 Gd2 O11 68.8(3) . .
O10 Gd2 O20 70.1(4) . .
O10 Gd2 N1 110.2(5) . .
O11 Gd2 Gd3 78.8(2) . 2_655
O11 Gd2 Gd6 124.7(2) . 2_655
O11 Gd2 O2 133.2(3) . .
O11 Gd2 O3 84.4(3) . .
O11 Gd2 O5 143.0(3) . 2_655
O11 Gd2 O20 64.4(4) . .
O11 Gd2 N1 117.2(5) . .
O15 Gd2 Gd3 107.9(2) . 2_655
O15 Gd2 Gd6 32.9(2) . 2_655
O15 Gd2 O2 70.6(3) . .
O15 Gd2 O3 139.4(3) . .
O15 Gd2 O5 69.7(3) . 2_655
O15 Gd2 O10 68.2(3) . .
O15 Gd2 O11 99.6(3) . .
O15 Gd2 O16 78.6(3) . .
O15 Gd2 O20 138.3(4) . .
O15 Gd2 N1 140.3(5) . .
O16 Gd2 Gd3 34.4(2) . 2_655
O16 Gd2 Gd6 75.2(2) . 2_655
O16 Gd2 O2 145.5(3) . .
O16 Gd2 O3 66.1(3) . .
O16 Gd2 O5 77.1(3) . 2_655
O16 Gd2 O10 117.0(3) . .
O16 Gd2 O11 66.0(3) . .
O16 Gd2 O20 121.5(4) . .
O16 Gd2 N1 128.5(4) . .
O20 Gd2 Gd3 106.2(3) . 2_655
O20 Gd2 Gd6 162.5(3) . 2_655
N1 Gd2 Gd3 94.2(4) . 2_655
N1 Gd2 Gd6 117.6(4) . 2_655
N1 Gd2 O5 87.3(5) . 2_655
N1 Gd2 O20 58.1(6) . .
Gd3 Gd3 Gd4 0(10) 2_655 2_655
Gd3 Gd3 Gd5 0(10) 2_655 2_655
Gd3 Gd3 O3 0(10) 2_655 2_655
Gd3 Gd3 O3 0(10) 2_655 .
Gd3 Gd3 O4 0(10) 2_655 .
Gd3 Gd3 O4 0(10) 2_655 2_655
Gd3 Gd3 O16 0(10) 2_655 2_655
Gd3 Gd3 O16 0(10) 2_655 .
Gd3 Gd3 O17 0(10) 2_655 .
Gd3 Gd3 O17 0(10) 2_655 2_655
Gd4 Gd3 Gd5 57.80(7) 2_655 2_655
O3 Gd3 Gd4 163.2(2) . 2_655
O3 Gd3 Gd4 83.8(2) 2_655 2_655
O3 Gd3 Gd5 106.5(2) . 2_655
O3 Gd3 Gd5 100.2(2) 2_655 2_655
O3 Gd3 O3 94.0(4) 2_655 .
O3 Gd3 O4 68.4(3) . .
O3 Gd3 O4 76.9(3) 2_655 .
O3 Gd3 O4 76.9(3) . 2_655
O3 Gd3 O4 68.5(3) 2_655 2_655
O3 Gd3 O16 65.9(3) . .
O3 Gd3 O16 154.3(3) 2_655 .
O3 Gd3 O16 154.3(3) . 2_655
O3 Gd3 O16 65.9(3) 2_655 2_655
O4 Gd3 Gd4 126.7(2) . 2_655
O4 Gd3 Gd4 86.8(2) 2_655 2_655
O4 Gd3 Gd5 173.8(2) . 2_655
O4 Gd3 Gd5 45.6(2) 2_655 2_655
O4 Gd3 O4 128.4(5) . 2_655
O4 Gd3 O16 90.5(3) 2_655 .
O4 Gd3 O16 107.8(3) . .
O4 Gd3 O16 90.5(3) . 2_655
O4 Gd3 O16 107.8(3) 2_655 2_655
O16 Gd3 Gd4 110.6(2) . 2_655
O16 Gd3 Gd4 36.7(2) 2_655 2_655
O16 Gd3 Gd5 93.3(2) 2_655 2_655
O16 Gd3 Gd5 72.4(2) . 2_655
O16 Gd3 O16 137.7(4) . 2_655
O17 Gd3 Gd4 83.1(2) . 2_655
O17 Gd3 Gd4 36.4(2) 2_655 2_655
O17 Gd3 Gd5 111.0(2) . 2_655
O17 Gd3 Gd5 30.6(2) 2_655 2_655
O17 Gd3 O3 110.1(3) . .
O17 Gd3 O3 131.9(3) . 2_655
O17 Gd3 O3 110.1(3) 2_655 2_655
O17 Gd3 O3 132.0(3) 2_655 .
O17 Gd3 O4 74.6(3) . .
O17 Gd3 O4 155.6(3) 2_655 .
O17 Gd3 O4 74.6(3) 2_655 2_655
O17 Gd3 O4 155.6(3) . 2_655
O17 Gd3 O16 72.5(3) . .
O17 Gd3 O16 72.5(3) 2_655 2_655
O17 Gd3 O16 76.4(3) . 2_655
O17 Gd3 O16 76.4(3) 2_655 .
O17 Gd3 O17 84.2(4) 2_655 .
O1W Gd4 H1WB 21.3 . .
O1W Gd4 O11 76.0(4) . .
O1W Gd4 O22 79.4(5) . .
O1W Gd4 O26 81.7(3) . .
O1W Gd4 O27 66.9(5) . .
O11 Gd4 H1WB 95.4 . .
O11 Gd4 O27 116.5(5) . .
O12 Gd4 O1W 72.9(4) . .
O12 Gd4 H1WB 72.5 . .
O12 Gd4 O11 66.6(3) . .
O12 Gd4 O22 72.2(4) . .
O12 Gd4 O26 137.9(2) . .
O12 Gd4 O27 136.6(5) . .
O16 Gd4 O1W 139.1(4) . .
O16 Gd4 H1WB 160.0 . .
O16 Gd4 O11 65.0(3) . .
O16 Gd4 O12 101.3(3) . .
O16 Gd4 O17 72.7(3) . .
O16 Gd4 O22 138.7(4) . .
O16 Gd4 O26 76.6(2) . .
O16 Gd4 O27 119.5(5) . .
O16 Gd4 O29 73.5(4) . .
O17 Gd4 O1W 133.6(4) . .
O17 Gd4 H1WB 119.5 . .
O17 Gd4 O11 106.5(3) . .
O17 Gd4 O12 66.7(3) . .
O17 Gd4 O22 67.4(4) . .
O17 Gd4 O26 144.6(2) . .
O17 Gd4 O27 136.5(5) . .
O22 Gd4 H1WB 58.6 . .
O22 Gd4 O11 136.6(4) . .
O22 Gd4 O26 135.5(3) . .
O22 Gd4 O27 84.8(5) . .
O26 Gd4 H1WB 95.1 . .
O26 Gd4 O11 75.1(2) . .
O26 Gd4 O27 50.7(4) . .
O27 Gd4 H1WB 64.2 . .
O29 Gd4 O1W 136.6(5) . .
O29 Gd4 H1WB 123.8 . .
O29 Gd4 O11 135.7(4) . .
O29 Gd4 O12 139.6(4) . .
O29 Gd4 O17 73.7(4) . .
O29 Gd4 O22 85.7(5) . .
O29 Gd4 O26 81.1(3) . .
O29 Gd4 O27 71.3(5) . .
O4 Gd5 O22 120.8(4) . .
O12 Gd5 O4 74.7(4) . .
O12 Gd5 O22 64.4(4) . .
O12 Gd5 O32 78.6(4) . .
O12 Gd5 O33 116.8(4) . .
O12 Gd5 N10 65.3(4) . .
O13 Gd5 O4 97.2(4) . .
O13 Gd5 O12 138.4(4) . .
O13 Gd5 O17 145.2(4) . .
O13 Gd5 O18 72.8(4) . .
O13 Gd5 O22 141.7(5) . .
O13 Gd5 O32 85.7(5) . .
O13 Gd5 O33 76.1(5) . .
O13 Gd5 N10 73.3(4) . .
O17 Gd5 O4 66.4(3) . .
O17 Gd5 O12 69.3(3) . .
O17 Gd5 O22 60.2(4) . .
O17 Gd5 O32 126.4(4) . .
O17 Gd5 O33 113.6(4) . .
O17 Gd5 N10 125.8(4) . .
O18 Gd5 O4 95.8(4) . .
O18 Gd5 O12 147.5(4) . .
O18 Gd5 O17 78.4(4) . .
O18 Gd5 O22 96.8(5) . .
O18 Gd5 O32 120.3(5) . .
O18 Gd5 O33 72.9(4) . .
O18 Gd5 N10 143.1(5) . .
O32 Gd5 O4 142.6(4) . .
O32 Gd5 O22 67.6(4) . .
O32 Gd5 O33 47.8(4) . .
O33 Gd5 O4 168.1(4) . .
O33 Gd5 O22 65.6(4) . .
N10 Gd5 O4 74.4(4) . .
N10 Gd5 O22 119.0(5) . .
N10 Gd5 O32 70.8(5) . .
N10 Gd5 O33 112.2(5) . .
O12 Gd5' O13 126.3(4) . .
O12 Gd5' O22 70.6(4) . .
O12 Gd5' N10 61.1(4) . .
O13 Gd5' O22 159.7(5) . .
O13 Gd5' N10 66.4(4) . .
O17 Gd5' O12 67.2(3) . .
O17 Gd5' O13 128.4(4) . .
O17 Gd5' O22 65.7(4) . .
O17 Gd5' N10 113.1(4) . .
O18 Gd5' O12 140.0(4) . .
O18 Gd5' O13 68.5(4) . .
O18 Gd5' O17 75.4(4) . .
O18 Gd5' O22 106.7(5) . .
O18 Gd5' N10 126.5(4) . .
O22 Gd5' N10 125.3(5) . .
O32 Gd5' O12 85.1(5) . .
O32 Gd5' O13 89.8(5) . .
O32 Gd5' O17 141.1(5) . .
O32 Gd5' O18 134.6(5) . .
O32 Gd5' O22 80.0(5) . .
O32 Gd5' O33 56.6(5) . .
O32 Gd5' N10 72.1(5) . .
O33 Gd5' O12 134.4(5) . .
O33 Gd5' O13 81.3(5) . .
O33 Gd5' O17 127.5(5) . .
O33 Gd5' O18 80.2(5) . .
O33 Gd5' O22 78.4(5) . .
O33 Gd5' N10 118.8(5) . .
Gd1 Gd6 Gd2 57.76(2) 2_655 2_655
O5 Gd6 Gd1 88.5(2) . 2_655
O5 Gd6 Gd2 37.6(2) . 2_655
O5 Gd6 O14 131.8(3) . .
O5 Gd6 N5 63.3(4) . .
O6 Gd6 Gd1 37.7(2) . 2_655
O6 Gd6 Gd2 88.5(3) . 2_655
O6 Gd6 O5 104.7(3) . .
O6 Gd6 O13 135.9(4) . .
O6 Gd6 O14 84.4(3) . .
O6 Gd6 O21 78.2(4) . .
O6 Gd6 N5 69.4(4) . .
O13 Gd6 Gd1 163.5(3) . 2_655
O13 Gd6 Gd2 113.8(3) . 2_655
O13 Gd6 O5 79.0(4) . .
O13 Gd6 O14 63.9(3) . .
O13 Gd6 N5 74.0(5) . .
O14 Gd6 Gd1 119.8(2) . 2_655
O14 Gd6 Gd2 164.4(3) . 2_655
O15 Gd6 Gd1 36.2(2) 2_655 2_655
O15 Gd6 Gd2 34.5(2) 2_655 2_655
O15 Gd6 O5 72.1(3) 2_655 .
O15 Gd6 O6 73.9(3) 2_655 .
O15 Gd6 O13 143.8(3) 2_655 .
O15 Gd6 O14 152.0(3) 2_655 .
O15 Gd6 O18 82.9(3) 2_655 .
O15 Gd6 O21 80.9(3) 2_655 .
O15 Gd6 N5 110.2(4) 2_655 .
O18 Gd6 Gd1 118.1(2) . 2_655
O18 Gd6 Gd2 78.7(3) . 2_655
O18 Gd6 O5 78.7(3) . .
O18 Gd6 O6 153.9(3) . .
O18 Gd6 O13 70.1(4) . .
O18 Gd6 O14 113.1(4) . .
O18 Gd6 O21 86.6(4) . .
O18 Gd6 N5 131.6(4) . .
O21 Gd6 Gd1 76.1(3) . 2_655
O21 Gd6 Gd2 114.6(3) . 2_655
O21 Gd6 O5 150.5(3) . .
O21 Gd6 O13 119.8(4) . .
O21 Gd6 O14 77.5(4) . .
O21 Gd6 N5 140.3(4) . .
N5 Gd6 Gd1 90.9(3) . 2_655
N5 Gd6 Gd2 87.4(3) . 2_655
N5 Gd6 O14 77.1(4) . .
C1 O1 Gd1 123.2(10) . .
C2 O1 Gd1 117.2(8) . .
C2 O1 C1 116.3(12) . .
Gd4 O1W H1WA 119.7 . .
Gd4 O1W H1WB 76.5 . .
H1WA O1W H1WB 69.7 . .
Gd2 O2 Gd1 98.8(3) . .
C7 O2 Gd1 122.2(8) . .
C7 O2 Gd2 135.5(9) . .
Gd3 O3 Gd2 113.6(4) . .
Gd3 O3 Gd2 113.6(4) 2_655 .
Gd3 O3 Gd3 0.00(4) 2_655 .
C9 O3 Gd2 116.0(10) . .
C9 O3 Gd3 130.4(10) . 2_655
C9 O3 Gd3 130.4(10) . .
Gd3 O4 Gd3 0.00(5) 2_655 .
Gd3 O4 Gd5 97.8(3) 2_655 .
Gd3 O4 Gd5 97.8(3) . .
N3 O4 Gd3 118.9(8) . .
N3 O4 Gd3 118.9(8) . 2_655
N3 O4 Gd5 141.4(8) . .
Gd6 O5 Gd2 105.6(3) . 2_655
C15 O5 Gd2 130.2(9) . 2_655
C15 O5 Gd6 114.2(8) . .
Gd6 O6 Gd1 106.0(4) . 2_655
C22 O6 Gd1 129.0(9) . 2_655
C22 O6 Gd6 124.8(9) . .
C21 O7 C23 117.6(13) . .
C25 O8 C24 118.0(14) . .
C30 O9 Gd1 127.1(9) . .
Gd2 O10 Gd1 98.7(3) . .
C32 O10 Gd1 117.9(9) . .
C32 O10 Gd2 131.5(9) . .
Gd2 O11 Gd4 111.2(4) . .
N8 O11 Gd2 128.0(8) . .
N8 O11 Gd4 120.1(8) . .
Gd5 O12 Gd4 105.0(4) . .
Gd5' O12 Gd4 100.3(4) . .
C38 O12 Gd4 135.4(9) . .
C38 O12 Gd5 118.5(9) . .
C38 O12 Gd5' 124.3(9) . .
Gd5 O13 Gd6 106.4(4) . .
Gd6 O13 Gd5' 108.2(4) . .
C45 O13 Gd5 134.7(10) . .
C45 O13 Gd5' 130.1(10) . .
C45 O13 Gd6 118.4(9) . .
C44 O14 Gd6 113.1(10) . .
C44 O14 C46 116.4(13) . .
C46 O14 Gd6 128.7(9) . .
Gd1 O15 Gd2 102.8(4) . .
Gd1 O15 H15 110.6 . .
Gd2 O15 H15 110.6 . .
Gd6 O15 Gd1 108.8(4) 2_655 .
Gd6 O15 Gd2 112.6(4) 2_655 .
Gd6 O15 H15 111.1 2_655 .
Gd2 O16 Gd3 112.3(4) . .
Gd2 O16 Gd3 112.3(4) . 2_655
Gd2 O16 Gd4 114.6(4) . .
Gd2 O16 H16 109.2 . .
Gd3 O16 Gd3 0.0 2_655 .
Gd3 O16 H16 108.2 . .
Gd3 O16 H16 108.2 2_655 .
Gd4 O16 Gd3 105.4(3) . .
Gd4 O16 Gd3 105.4(3) . 2_655
Gd4 O16 H16 106.8 . .
Gd3 O17 Gd3 0.00(4) 2_655 .
Gd3 O17 Gd4 108.2(3) . .
Gd3 O17 Gd4 108.2(3) 2_655 .
Gd3 O17 Gd5' 130.3(4) . .
Gd3 O17 Gd5' 130.3(4) 2_655 .
Gd3 O17 H17 106.7 2_655 .
Gd3 O17 H17 106.7 . .
Gd4 O17 H17 105.8 . .
Gd5 O17 Gd3 118.2(4) . .
Gd5 O17 Gd3 118.2(4) . 2_655
Gd5 O17 Gd4 107.3(4) . .
Gd5 O17 H17 109.9 . .
Gd5' O17 Gd4 100.9(3) . .
Gd5' O17 H17 102.7 . .
Gd5 O18 Gd6 107.0(4) . .
Gd6 O18 Gd5' 113.0(4) . .
Gd2 O20 H20 123.9 . .
C56 O20 Gd2 126.9(12) . .
C56 O20 H20 109.3 . .
Gd6 O21 H21 115.4 . .
C49 O21 Gd6 131.3(10) . .
C49 O21 H21 113.3 . .
Gd4 O22 Gd5 89.6(3) . .
Gd4 O22 Gd5' 96.1(3) . .
C55 O22 Gd4 132.1(11) . .
C55 O22 Gd5 138.0(11) . .
C55 O22 Gd5' 131.2(11) . .
N11 O23 Gd1 97.1(8) . .
N11 O24 Gd1 94.3(9) . .
N12 O26 Gd4 103.8(8) . .
N12 O27 Gd4 94.3(11) . .
N13 O29 Gd4 140.7(12) . .
N14 O32 Gd5 101.7(12) . .
N14 O32 Gd5' 94.9(11) . .
N14 O33 Gd5 96.1(12) . .
N14 O33 Gd5' 92.8(12) . .
N2 N1 Gd2 117.2(12) . .
C8 N1 Gd2 135.1(13) . .
C8 N1 N2 107.3(16) . .
C9 N2 N1 110.8(17) . .
O4 N3 C10 121.3(12) . .
O4 N3 C14 119.1(11) . .
C14 N3 C10 119.5(13) . .
C15 N4 N5 109.8(12) . .
N4 N5 Gd6 116.8(9) . .
C16 N5 Gd6 128.8(11) . .
C16 N5 N4 114.1(13) . .
N7 N6 Gd1 121.2(9) . .
C31 N6 Gd1 126.0(11) . .
C31 N6 N7 112.4(13) . .
C32 N7 N6 109.8(12) . .
O11 N8 C33 118.9(13) . .
O11 N8 C37 118.6(12) . .
C37 N8 C33 122.5(14) . .
C38 N9 N10 112.8(13) . .
N9 N10 Gd5 116.0(9) . .
N9 N10 Gd5' 114.8(9) . .
C39 N10 Gd5 129.9(11) . .
C39 N10 Gd5' 128.2(11) . .
C39 N10 N9 113.5(13) . .
O24 N11 O23 116.8(12) . .
O25 N11 O23 121.6(11) . .
O25 N11 O24 121.5(12) . .
O26 N12 O27 111.2(14) . .
O28 N12 O26 124.8(17) . .
O28 N12 O27 124.0(17) . .
O29 N13 O30' 117.9(16) . .
O30 N13 O29 125(2) . .
O30 N13 O31 105(2) . .
O31 N13 O29 111.7(16) . .
O31 N13 O30' 125.5(17) . .
O32 N14 O33 113.6(19) . .
O34 N14 O32 124.1(18) . .
O34 N14 O33 121.9(18) . .
O1 C1 H1A 110.1 . .
O1 C1 H1B 108.9 . .
O1 C1 H1C 109.4 . .
H1A C1 H1B 109.5 . .
H1A C1 H1C 109.5 . .
H1B C1 H1C 109.4 . .
O1 C2 C7 115.3(13) . .
C3 C2 O1 123.9(13) . .
C3 C2 C7 120.7(14) . .
C2 C3 H3 119.0 . .
C4 C3 C2 122.0(15) . .
C4 C3 H3 119.0 . .
C3 C4 H4 121.2 . .
C3 C4 C5 117.5(16) . .
C5 C4 H4 121.2 . .
C4 C5 H5 119.0 . .
C4 C5 C6 122.4(17) . .
C6 C5 H5 118.5 . .
C5 C6 C8 114.1(16) . .
C7 C6 C5 120.1(14) . .
C7 C6 C8 125.7(15) . .
O2 C7 C2 117.9(13) . .
O2 C7 C6 124.9(13) . .
C6 C7 C2 117.1(14) . .
N1 C8 C6 124.9(17) . .
N1 C8 H8 117.7 . .
C6 C8 H8 117.3 . .
O3 C9 N2 124.0(17) . .
O3 C9 C10 122.9(15) . .
N2 C9 C10 112.2(17) . .
N3 C10 C9 121.0(15) . .
C11 C10 N3 118.4(16) . .
C11 C10 C9 120.5(16) . .
C10 C11 H11 118.0 . .
C10 C11 C12 123.4(18) . .
C12 C11 H11 118.6 . .
C11 C12 H12 121.5 . .
C13 C12 C11 117.3(17) . .
C13 C12 H12 121.2 . .
C12 C13 H13 119.7 . .
C12 C13 C14 120.8(16) . .
C14 C13 H13 119.4 . .
N3 C14 C13 120.5(13) . .
N3 C14 C15 120.9(13) . .
C13 C14 C15 118.5(13) . .
O5 C15 C14 121.4(12) . .
N4 C15 O5 126.0(13) . .
N4 C15 C14 112.6(12) . .
N5 C16 H16A 118.8 . .
N5 C16 C17 122.3(15) . .
C17 C16 H16A 118.8 . .
C18 C17 C16 117.7(14) . .
C22 C17 C16 122.2(14) . .
C22 C17 C18 120.0(14) . .
C17 C18 H18 119.3 . .
C19 C18 C17 121.1(15) . .
C19 C18 H18 119.6 . .
C18 C19 H19 120.9 . .
C20 C19 C18 118.4(16) . .
C20 C19 H19 120.7 . .
C19 C20 C21 121.6(16) . .
O7 C21 C20 125.8(14) . .
O7 C21 C22 113.6(14) . .
C20 C21 C22 120.6(15) . .
O6 C22 C17 123.5(14) . .
O6 C22 C21 118.4(14) . .
C17 C22 C21 118.0(14) . .
O7 C23 H23A 109.8 . .
O7 C23 H23B 109.6 . .
O7 C23 H23C 109.0 . .
H23A C23 H23B 109.5 . .
H23A C23 H23C 109.5 . .
H23B C23 H23C 109.5 . .
O8 C24 H24A 109.0 . .
O8 C24 H24B 109.6 . .
O8 C24 H24C 109.8 . .
H24A C24 H24B 109.4 . .
H24A C24 H24C 109.5 . .
H24B C24 H24C 109.4 . .
O8 C25 C26 123.9(16) . .
O8 C25 C30 114.9(14) . .
C26 C25 C30 121.1(15) . .
C25 C26 H26 120.1 . .
C25 C26 C27 119.7(16) . .
C27 C26 H26 120.2 . .
C26 C27 H27 120.0 . .
C28 C27 C26 119.6(15) . .
C28 C27 H27 120.5 . .
C27 C28 H28 118.9 . .
C27 C28 C29 122.3(17) . .
C29 C28 H28 118.8 . .
C28 C29 C30 119.3(16) . .
C28 C29 C31 120.3(15) . .
C30 C29 C31 120.3(14) . .
O9 C30 C25 119.1(14) . .
O9 C30 C29 123.3(14) . .
C29 C30 C25 117.6(14) . .
N6 C31 C29 125.0(15) . .
N6 C31 H31 117.4 . .
C29 C31 H31 117.6 . .
O10 C32 C33 116.8(13) . .
N7 C32 O10 128.2(14) . .
N7 C32 C33 115.0(13) . .
N8 C33 C32 117.9(14) . .
N8 C33 C34 119.5(15) . .
C34 C33 C32 122.5(14) . .
C33 C34 H34 119.9 . .
C35 C34 C33 120.2(15) . .
C35 C34 H34 119.9 . .
C34 C35 H35 120.2 . .
C34 C35 C36 119.7(16) . .
C36 C35 H35 120.1 . .
C35 C36 H36 120.5 . .
C35 C36 C37 120.5(15) . .
C37 C36 H36 119.0 . .
N8 C37 C36 117.5(14) . .
N8 C37 C38 121.4(13) . .
C36 C37 C38 120.8(14) . .
O12 C38 C37 118.9(14) . .
N9 C38 O12 126.5(14) . .
N9 C38 C37 114.4(13) . .
N10 C39 H39 116.7 . .
N10 C39 C40 126.6(15) . .
C40 C39 H39 116.7 . .
C41 C40 C39 118.5(15) . .
C41 C40 C45 118.9(15) . .
C45 C40 C39 122.6(14) . .
C40 C41 H41 119.6 . .
C42 C41 C40 120.8(15) . .
C42 C41 H41 119.6 . .
C41 C42 H42 119.8 . .
C43 C42 C41 120.0(15) . .
C43 C42 H42 120.2 . .
C42 C43 H43 120.2 . .
C44 C43 C42 119.7(15) . .
C44 C43 H43 120.1 . .
O14 C44 C45 112.4(14) . .
C43 C44 O14 124.9(15) . .
C43 C44 C45 122.6(16) . .
O13 C45 C40 122.2(14) . .
O13 C45 C44 119.5(14) . .
C44 C45 C40 117.9(14) . .
O14 C46 H46A 109.4 . .
O14 C46 H46B 109.8 . .
O14 C46 H46C 109.4 . .
H46A C46 H46B 109.4 . .
H46A C46 H46C 109.5 . .
H46B C46 H46C 109.5 . .
O21 C49 H49A 109.4 . .
O21 C49 H49B 109.8 . .
O21 C49 H49C 109.2 . .
H49A C49 H49B 109.5 . .
H49A C49 H49C 109.5 . .
H49B C49 H49C 109.4 . .
O22 C55 H55A 109.7 . .
O22 C55 H55B 109.6 . .
O22 C55 H55C 109.2 . .
H55A C55 H55B 109.5 . .
H55A C55 H55C 109.5 . .
H55B C55 H55C 109.5 . .
O20 C56 H56A 109.2 . .
O20 C56 H56B 110.0 . .
O20 C56 H56C 109.2 . .
H56A C56 H56B 109.4 . .
H56A C56 H56C 109.4 . .
H56B C56 H56C 109.5 . .
H55B O2W H2WA 109.1 . .
H55B O2W H2WB 116.8 . .
H2WA O2W H2WB 109.5 . .
C57 O19 H19A 110.3 . .
O19 C57 H57A 108.2 . .
O19 C57 H57B 110.2 . .
O19 C57 H57C 110.0 . .
H57A C57 H57B 109.5 . .
H57A C57 H57C 109.5 . .
H57B C57 H57C 109.5 . .
C51 O35 H35A 105.6 . .
O35 C51 H51A 112.7 . .
O35 C51 H51B 107.2 . .
O35 C51 H51C 108.4 . .
H51A C51 H51B 109.5 . .
H51A C51 H51C 109.4 . .
H51B C51 H51C 109.6 . .

loop_
_geom_bond_atom_site_label_1
_geom_bond_atom_site_label_2
_geom_bond_distance
_geom_bond_site_symmetry_2
Gd1 Gd6 3.7858(12) 2_655
Gd1 O1 2.595(10) .
Gd1 O2 2.470(10) .
Gd1 O6 2.410(10) 2_655
Gd1 O9 2.330(11) .
Gd1 O10 2.489(10) .
Gd1 O15 2.362(9) .
Gd1 O23 2.474(10) .
Gd1 O24 2.534(11) .
Gd1 N6 2.526(14) .
Gd2 Gd3 4.0175(8) 2_655
Gd2 Gd6 3.8944(14) 2_655
Gd2 O2 2.417(9) .
Gd2 O3 2.426(9) .
Gd2 O5 2.469(9) 2_655
Gd2 O10 2.400(9) .
Gd2 O11 2.405(10) .
Gd2 O15 2.387(9) .
Gd2 O16 2.387(9) .
Gd2 O20 2.615(9) .
Gd2 N1 2.435(17) .
Gd3 Gd3 0.000000(2) 2_655
Gd3 Gd4 3.8507(10) 2_655
Gd3 Gd5 3.995(5) 2_655
Gd3 O3 2.375(9) 2_655
Gd3 O3 2.375(9) .
Gd3 O4 2.402(10) 2_655
Gd3 O4 2.402(10) .
Gd3 O16 2.452(9) .
Gd3 O16 2.452(9) 2_655
Gd3 O17 2.349(9) 2_655
Gd3 O17 2.349(9) .
Gd4 O1W 2.425(11) .
Gd4 H1WB 2.3805 .
Gd4 O11 2.466(10) .
Gd4 O12 2.423(10) .
Gd4 O16 2.389(9) .
Gd4 O17 2.403(8) .
Gd4 O22 2.430(12) .
Gd4 O26 2.4460(7) .
Gd4 O27 2.577(17) .
Gd4 O29 2.397(11) .
Gd5 O4 2.881(11) .
Gd5 O12 2.360(11) .
Gd5 O13 2.239(12) .
Gd5 O17 2.306(11) .
Gd5 O18 2.265(11) .
Gd5 O22 2.931(14) .
Gd5 O32 2.593(15) .
Gd5 O33 2.692(16) .
Gd5 N10 2.477(14) .
Gd5' O12 2.397(11) .
Gd5' O13 2.422(12) .
Gd5' O17 2.395(11) .
Gd5' O18 2.327(11) .
Gd5' O22 2.545(15) .
Gd5' O32 2.244(15) .
Gd5' O33 2.273(16) .
Gd5' N10 2.707(15) .
Gd6 O5 2.422(9) .
Gd6 O6 2.331(10) .
Gd6 O13 2.347(10) .
Gd6 O14 2.513(11) .
Gd6 O15 2.293(9) 2_655
Gd6 O18 2.305(10) .
Gd6 O21 2.346(10) .
Gd6 N5 2.459(14) .
O1 C1 1.465(18) .
O1 C2 1.379(19) .
O1W H1WA 0.8528 .
O1W H1WB 0.8882 .
O2 C7 1.338(18) .
O3 C9 1.27(2) .
O4 N3 1.325(15) .
O5 C15 1.317(16) .
O6 C22 1.335(18) .
O7 C21 1.371(19) .
O7 C23 1.406(19) .
O8 C24 1.40(2) .
O8 C25 1.33(2) .
O9 C30 1.329(18) .
O10 C32 1.309(18) .
O11 N8 1.331(16) .
O12 C38 1.288(18) .
O13 C45 1.307(19) .
O14 C44 1.39(2) .
O14 C46 1.447(19) .
O15 H15 0.8532 .
O16 H16 0.8525 .
O17 H17 0.8525 .
O20 H20 0.8204 .
O20 C56 1.421(10) .
O21 H21 0.8520 .
O21 C49 1.43(2) .
O22 C55 1.101(8) .
O23 N11 1.268(17) .
O24 N11 1.265(17) .
O25 N11 1.228(12) .
O26 N12 1.251(16) .
O27 N12 1.36(2) .
O28 N12 1.19(2) .
O29 N13 1.272(15) .
O30 N13 1.182(18) .
O30' N13 1.368(16) .
O31 N13 1.264(15) .
O32 N14 1.27(2) .
O33 N14 1.29(2) .
O34 N14 1.22(2) .
N1 N2 1.45(2) .
N1 C8 1.30(2) .
N2 C9 1.30(2) .
N3 C10 1.39(2) .
N3 C14 1.366(18) .
N4 N5 1.415(17) .
N4 C15 1.295(19) .
N5 C16 1.30(2) .
N6 N7 1.413(18) .
N6 C31 1.30(2) .
N7 C32 1.276(19) .
N8 C33 1.36(2) .
N8 C37 1.35(2) .
N9 N10 1.412(18) .
N9 C38 1.28(2) .
N10 C39 1.27(2) .
C1 H1A 0.9599 .
C1 H1B 0.9605 .
C1 H1C 0.9604 .
C2 C3 1.37(2) .
C2 C7 1.43(2) .
C3 H3 0.9300 .
C3 C4 1.37(3) .
C4 H4 0.9500 .
C4 C5 1.38(2) .
C5 H5 0.9300 .
C5 C6 1.39(2) .
C6 C7 1.39(2) .
C6 C8 1.47(2) .
C8 H8 0.9302 .
C9 C10 1.48(2) .
C10 C11 1.37(3) .
C11 H11 0.9300 .
C11 C12 1.38(3) .
C12 H12 0.9302 .
C12 C13 1.37(3) .
C13 H13 0.9302 .
C13 C14 1.40(2) .
C14 C15 1.47(2) .
C16 H16A 0.9500 .
C16 C17 1.44(2) .
C17 C18 1.41(2) .
C17 C22 1.40(2) .
C18 H18 0.9501 .
C18 C19 1.39(2) .
C19 H19 0.9306 .
C19 C20 1.38(2) .
C20 C21 1.38(2) .
C21 C22 1.41(2) .
C23 H23A 0.9599 .
C23 H23B 0.9595 .
C23 H23C 0.9599 .
C24 H24A 0.9799 .
C24 H24B 0.9801 .
C24 H24C 0.9806 .
C25 C26 1.39(2) .
C25 C30 1.43(2) .
C26 H26 0.9501 .
C26 C27 1.41(2) .
C27 H27 0.9302 .
C27 C28 1.36(3) .
C28 H28 0.9500 .
C28 C29 1.40(2) .
C29 C30 1.42(2) .
C29 C31 1.44(2) .
C31 H31 0.9499 .
C32 C33 1.50(2) .
C33 C34 1.38(2) .
C34 H34 0.9307 .
C34 C35 1.35(2) .
C35 H35 0.9298 .
C35 C36 1.38(2) .
C36 H36 0.9634 .
C36 C37 1.40(2) .
C37 C38 1.49(2) .
C39 H39 0.9296 .
C39 C40 1.46(2) .
C40 C41 1.40(2) .
C40 C45 1.43(2) .
C41 H41 0.9294 .
C41 C42 1.39(2) .
C42 H42 0.9301 .
C42 C43 1.39(2) .
C43 H43 0.9502 .
C43 C44 1.37(2) .
C44 C45 1.40(2) .
C46 H46A 0.9608 .
C46 H46B 0.9604 .
C46 H46C 0.9600 .
C49 H49A 0.9602 .
C49 H49B 0.9600 .
C49 H49C 0.9601 .
C55 H55A 0.9799 .
C55 H55B 0.9804 .
C55 H55C 0.9798 .
C56 H56A 0.9601 .
C56 H56B 0.9602 .
C56 H56C 0.9592 .
O2W H55B 1.2421 .
O2W H2WA 0.8502 .
O2W H2WB 0.8536 .
O3W H3W 0.9079 .
O19 H19A 0.8201 .
O19 C57 1.35(6) .
C57 H57A 0.9597 .
C57 H57B 0.9600 .
C57 H57C 0.9606 .
O35 H35A 0.8533 .
O35 C51 1.429(19) .
C51 H51A 0.9599 .
C51 H51B 0.9603 .
C51 H51C 0.9601 .
